data_4311703
loop_
_publ_author_name
'Dar\'io Rojas'
'Ana Mar\'ia Garc\'ia'
'Andr\'es Vega'
'Yanko Moreno'
'Diego Venegas-Yazigi'
'Mar\'ia Teresa Garland'
'Jorge Manzur'

_publ_contact_author_address
;Departamento de Quimica
Facultad de Ciencias Fisicas y Matematicas
Universidad de Chile
Tupper 2069
Santiago, Chile
;
_publ_contact_author_email jmanzur@dqb.uchile.cl
_publ_contact_author_name 'Jorge Manzur'
_publ_contact_author_phone '(56 2) 6784232'
_publ_section_title
;
 Binuclear Copper(II) Oxidation Products from Copper(I) Complexes with
 Tridentate Ligands. Magnetostructural Characterization
;
_journal_name_full 'Inorganic Chemistry'
_journal_page_first 6324
_journal_page_last 6330
_journal_paper_doi 10.1021/ic049648t
_journal_volume 43
_journal_year 2004
_chemical_formula_sum 'C42 H48 Cl2 Cu2 N6 O10'
_chemical_formula_weight 994.84
_chemical_name_systematic
;
 ?
;
_space_group_IT_number 14
_symmetry_cell_setting monoclinic
_symmetry_space_group_name_Hall '-P 2ybc'
_symmetry_space_group_name_H-M 'P 1 21/c 1'
_atom_sites_solution_hydrogens geom
_atom_sites_solution_primary direct
_atom_sites_solution_secondary difmap
_audit_creation_method SHELXL-97
_cell_angle_alpha 90.00
_cell_angle_beta 111.431(3)
_cell_angle_gamma 90.00
_cell_formula_units_Z 2
_cell_length_a 11.7398(16)
_cell_length_b 13.5866(19)
_cell_length_c 14.656(2)
_cell_measurement_temperature 293(2)
_cell_volume 2176.1(5)
_computing_data_collection 'Bruker SMART (BRUKER 1996)'
_computing_data_reduction 'Bruker SAINTPLUS V6.02 (BRUKER 1997)'
_computing_molecular_graphics 'Bruker SHELXTL V6.10(BRUKER 2000)'
_computing_publication_material 'Bruker SHELXTL V6.10(BRUKER 2000)'
_computing_structure_refinement 'Bruker SHELXTL V6.10(BRUKER 2000)'
_computing_structure_solution 'Bruker SHELXTL V6.10(BRUKER 2000)'
_diffrn_ambient_temperature 293(2)
_diffrn_measured_fraction_theta_full 0.953
_diffrn_measured_fraction_theta_max 0.953
_diffrn_measurement_device_type 'Siemens SMART CCD area detector'
_diffrn_measurement_method 'phi and omega scans'
_diffrn_radiation_monochromator graphite
_diffrn_radiation_source 'fine-focus sealed tube'
_diffrn_radiation_type MoK\a
_diffrn_radiation_wavelength 0.71073
_diffrn_reflns_av_R_equivalents 0.0872
_diffrn_reflns_av_sigmaI/netI 0.0986
_diffrn_reflns_limit_h_max 14
_diffrn_reflns_limit_h_min -14
_diffrn_reflns_limit_k_max 17
_diffrn_reflns_limit_k_min -17
_diffrn_reflns_limit_l_max 18
_diffrn_reflns_limit_l_min -19
_diffrn_reflns_number 15495
_diffrn_reflns_theta_full 27.55
_diffrn_reflns_theta_max 27.55
_diffrn_reflns_theta_min 1.86
_exptl_absorpt_coefficient_mu 1.165
_exptl_absorpt_correction_T_max 0.80
_exptl_absorpt_correction_T_min 0.59
_exptl_absorpt_correction_type empirical
_exptl_absorpt_process_details 'SADABS (BRUKER)'
_exptl_crystal_colour Blue
_exptl_crystal_density_diffrn 1.518
_exptl_crystal_density_method 'not measured'
_exptl_crystal_description Prism
_exptl_crystal_F_000 1028
_exptl_crystal_size_max 0.50
_exptl_crystal_size_mid 0.50
_exptl_crystal_size_min 0.20
_refine_diff_density_max 0.659
_refine_diff_density_min -0.579
_refine_diff_density_rms 0.092
_refine_ls_extinction_method none
_refine_ls_goodness_of_fit_ref 1.024
_refine_ls_hydrogen_treatment mixed
_refine_ls_matrix_type full
_refine_ls_number_parameters 274
_refine_ls_number_reflns 4799
_refine_ls_number_restraints 6
_refine_ls_restrained_S_all 1.023
_refine_ls_R_factor_all 0.1446
_refine_ls_R_factor_gt 0.0770
_refine_ls_shift/su_max 0.001
_refine_ls_shift/su_mean 0.000
_refine_ls_structure_factor_coef Fsqd
_refine_ls_weighting_details 'calc w=1/[\s^2^(Fo^2^)+(0.0821P)^2^+3.7119P] where P=(Fo^2^+2Fc^2^)/3'
_refine_ls_weighting_scheme calc
_refine_ls_wR_factor_gt 0.1706
_refine_ls_wR_factor_ref 0.1971
_reflns_number_gt 2829
_reflns_number_total 4799
_reflns_threshold_expression >2sigma(I)
_cod_data_source_file ic049648tsi20040316_035521_2.cif
_cod_data_source_block DIMER_1
_cod_depositor_comments
;
The following automatic conversions were performed:
'_symmetry_cell_setting' value 'Monoclinic' changed to 'monoclinic'
according to '/home/saulius/struct/CIF-dictionaries/cif_core.dic'
dictionary named 'cif_core.dic' version 2.4.1 from 2010-06-29.

Automatic conversion script
Id: cif_fix_enum 1527 2010-12-29 10:47:43Z saulius 
;
_cod_database_code 4311703

loop_
_symmetry_equiv_pos_as_xyz
'x, y, z'
'-x, y+1/2, -z+1/2'
'-x, -y, -z'
'x, -y-1/2, z-1/2'

loop_
_atom_site_label
_atom_site_type_symbol
_atom_site_fract_x
_atom_site_fract_y
_atom_site_fract_z
_atom_site_U_iso_or_equiv
_atom_site_adp_type
_atom_site_occupancy
_atom_site_symmetry_multiplicity
_atom_site_calc_flag
_atom_site_refinement_flags
_atom_site_disorder_assembly
_atom_site_disorder_group
Cu Cu 0.09534(6) 0.54532(5) 0.08963(5) 0.0362(2) Uani 1 1 d . . .
N1 N 0.1855(4) 0.6727(3) 0.1158(3) 0.0428(12) Uani 1 1 d . . .
C1 C 0.3670(6) 0.5739(5) 0.1417(7) 0.078(3) Uani 1 1 d . . .
H1A H 0.4084 0.5749 0.0952 0.094 Uiso 1 1 calc R . .
H1B H 0.4295 0.5676 0.2066 0.094 Uiso 1 1 calc R . .
C2 C 0.3059(5) 0.6701(4) 0.1364(4) 0.0413(14) Uani 1 1 d . . .
C3 C 0.3748(6) 0.7548(5) 0.1505(5) 0.0611(19) Uani 1 1 d . . .
H3 H 0.4580 0.7520 0.1617 0.073 Uiso 1 1 calc R . .
C4 C 0.3173(8) 0.8432(5) 0.1474(6) 0.078(2) Uani 1 1 d . . .
H4 H 0.3620 0.9014 0.1579 0.093 Uiso 1 1 calc R . .
C5 C 0.1947(7) 0.8461(5) 0.1290(6) 0.076(2) Uani 1 1 d . . .
H5 H 0.1555 0.9060 0.1272 0.091 Uiso 1 1 calc R . .
C6 C 0.1297(6) 0.7598(5) 0.1134(5) 0.0566(18) Uani 1 1 d . . .
C7 C -0.0053(7) 0.7591(6) 0.0953(6) 0.086(3) Uani 1 1 d . . .
H7A H -0.0503 0.7400 0.0287 0.129 Uiso 1 1 calc R . .
H7B H -0.0304 0.8238 0.1066 0.129 Uiso 1 1 calc R . .
H7C H -0.0211 0.7132 0.1390 0.129 Uiso 1 1 calc R . .
N2 N 0.2905(4) 0.4860(3) 0.1227(3) 0.0361(11) Uani 1 1 d . . .
C10 C 0.3094(7) 0.4251(6) 0.2083(5) 0.072(2) Uani 1 1 d . . .
H10A H 0.3966 0.4188 0.2449 0.086 Uiso 1 1 calc R . .
H10B H 0.2773 0.3598 0.1871 0.086 Uiso 1 1 calc R . .
C11 C 0.2484(6) 0.4666(5) 0.2750(5) 0.0516(16) Uani 1 1 d . . .
C12 C 0.2935(7) 0.4439(6) 0.3730(5) 0.068(2) Uani 1 1 d . . .
H12 H 0.3650 0.4075 0.4003 0.081 Uiso 1 1 calc R . .
C13 C 0.2304(7) 0.4762(5) 0.4297(5) 0.066(2) Uani 1 1 d . . .
H13 H 0.2582 0.4610 0.4961 0.080 Uiso 1 1 calc R . .
C14 C 0.1268(7) 0.5308(5) 0.3880(5) 0.0617(19) Uani 1 1 d . . .
H14 H 0.0830 0.5535 0.4254 0.074 Uiso 1 1 calc R . .
C15 C 0.0894(6) 0.5509(5) 0.2918(5) 0.0562(17) Uani 1 1 d . . .
H15 H 0.0196 0.5892 0.2636 0.067 Uiso 1 1 calc R . .
N3 N 0.1485(4) 0.5181(3) 0.2342(3) 0.0402(11) Uani 1 1 d . . .
C20 C 0.4117(6) 0.3617(5) 0.0656(4) 0.0467(15) Uani 1 1 d . . .
C21 C 0.2999(6) 0.4264(5) 0.0424(5) 0.0503(16) Uani 1 1 d . . .
H21A H 0.2974 0.4705 -0.0103 0.060 Uiso 1 1 calc R . .
H21B H 0.2280 0.3847 0.0179 0.060 Uiso 1 1 calc R . .
C22 C 0.5282(6) 0.3982(5) 0.0893(5) 0.0572(18) Uani 1 1 d . . .
H22 H 0.5401 0.4660 0.0922 0.069 Uiso 1 1 calc R . .
C23 C 0.6280(7) 0.3365(6) 0.1090(5) 0.069(2) Uani 1 1 d . . .
H23 H 0.7061 0.3628 0.1252 0.083 Uiso 1 1 calc R . .
C24 C 0.6112(7) 0.2360(6) 0.1046(5) 0.071(2) Uani 1 1 d . . .
H24 H 0.6778 0.1944 0.1159 0.085 Uiso 1 1 calc R . .
C25 C 0.4979(8) 0.1975(6) 0.0840(5) 0.073(2) Uani 1 1 d . . .
H25 H 0.4870 0.1297 0.0836 0.087 Uiso 1 1 calc R . .
C26 C 0.3987(6) 0.2600(5) 0.0634(5) 0.0620(19) Uani 1 1 d . . .
H26 H 0.3209 0.2332 0.0476 0.074 Uiso 1 1 calc R . .
O1 O -0.0150(3) 0.4357(3) 0.0499(3) 0.0419(10) Uani 1 1 d . . .
C1ME C -0.0438(6) 0.3679(5) 0.1114(5) 0.0632(19) Uani 1 1 d . . .
H1M1 H 0.0282 0.3313 0.1485 0.095 Uiso 1 1 calc R . .
H1M2 H -0.1060 0.3236 0.0721 0.095 Uiso 1 1 calc R . .
H1M3 H -0.0730 0.4029 0.1554 0.095 Uiso 1 1 calc R . .
Cl Cl 0.24553(17) 0.12283(13) 0.23270(16) 0.0705(6) Uani 1 1 d D . .
O2 O 0.2128(6) 0.0524(5) 0.2898(5) 0.109(2) Uiso 1 1 d . . .
O3 O 0.3341(6) 0.0818(6) 0.2009(6) 0.129(3) Uiso 0.92 1 d PD . .
O4 O 0.1504(10) 0.1718(12) 0.1598(10) 0.076(5) Uiso 0.32 1 d PD . .
O5 O 0.274(2) 0.2206(6) 0.2626(16) 0.086(6) Uiso 0.28 1 d PD . .
O6 O 0.182(2) 0.2015(14) 0.254(2) 0.155(9) Uiso 0.34 1 d PD . .
O7 O 0.3354(11) 0.1858(10) 0.2941(9) 0.123(5) Uiso 0.52 1 d PD . .
O8 O 0.1610(8) 0.1169(9) 0.1364(3) 0.111(4) Uiso 0.62 1 d PD . .

loop_
_atom_site_aniso_label
_atom_site_aniso_U_11
_atom_site_aniso_U_22
_atom_site_aniso_U_33
_atom_site_aniso_U_23
_atom_site_aniso_U_13
_atom_site_aniso_U_12
Cu 0.0257(4) 0.0346(4) 0.0406(4) -0.0013(3) 0.0031(3) 0.0024(3)
N1 0.038(3) 0.036(3) 0.045(3) -0.003(2) 0.004(2) 0.002(2)
C1 0.029(3) 0.059(4) 0.138(8) -0.032(5) 0.019(4) -0.009(3)
C2 0.037(3) 0.044(3) 0.038(3) -0.005(3) 0.008(3) -0.008(3)
C3 0.049(4) 0.062(5) 0.061(4) 0.000(3) 0.007(3) -0.015(4)
C4 0.081(6) 0.043(4) 0.086(6) 0.005(4) 0.003(5) -0.023(4)
C5 0.075(6) 0.039(4) 0.086(6) -0.002(4) -0.003(4) 0.000(4)
C6 0.051(4) 0.044(4) 0.058(4) -0.003(3) 0.000(3) 0.014(3)
C7 0.069(5) 0.066(5) 0.111(7) -0.020(5) 0.018(5) 0.020(4)
N2 0.029(2) 0.038(3) 0.038(3) 0.002(2) 0.009(2) 0.002(2)
C10 0.078(5) 0.090(5) 0.054(4) 0.028(4) 0.033(4) 0.056(4)
C11 0.042(4) 0.062(4) 0.048(4) -0.002(3) 0.014(3) 0.017(3)
C12 0.071(5) 0.087(5) 0.043(4) 0.012(4) 0.018(4) 0.034(4)
C13 0.079(5) 0.078(5) 0.044(4) 0.011(4) 0.024(4) 0.011(4)
C14 0.067(5) 0.072(5) 0.056(4) -0.012(4) 0.034(4) -0.011(4)
C15 0.037(3) 0.073(5) 0.059(4) -0.006(4) 0.017(3) 0.005(3)
N3 0.034(3) 0.038(3) 0.044(3) -0.004(2) 0.008(2) -0.001(2)
C20 0.050(4) 0.052(4) 0.037(3) -0.006(3) 0.015(3) 0.005(3)
C21 0.045(4) 0.056(4) 0.050(4) -0.007(3) 0.017(3) 0.008(3)
C22 0.044(4) 0.056(4) 0.078(5) 0.009(4) 0.031(4) 0.009(3)
C23 0.053(4) 0.084(6) 0.077(5) 0.013(4) 0.031(4) 0.013(4)
C24 0.067(5) 0.084(6) 0.058(5) -0.003(4) 0.018(4) 0.034(5)
C25 0.078(6) 0.058(5) 0.071(5) -0.013(4) 0.013(4) 0.012(4)
C26 0.044(4) 0.061(5) 0.065(5) -0.016(3) 0.002(3) 0.001(3)
O1 0.039(2) 0.037(2) 0.043(2) 0.0055(17) 0.0070(18) -0.0070(17)
C1ME 0.063(4) 0.058(4) 0.060(4) 0.008(3) 0.013(4) -0.022(4)
Cl 0.0528(10) 0.0528(10) 0.0944(14) 0.0134(10) 0.0134(10) -0.0025(8)

loop_
_atom_type_symbol
_atom_type_description
_atom_type_scat_dispersion_real
_atom_type_scat_dispersion_imag
_atom_type_scat_source
C C 0.0033 0.0016 'International Tables Vol C Tables 4.2.6.8 and 6.1.1.4'
H H 0.0000 0.0000 'International Tables Vol C Tables 4.2.6.8 and 6.1.1.4'
N N 0.0061 0.0033 'International Tables Vol C Tables 4.2.6.8 and 6.1.1.4'
O O 0.0106 0.0060 'International Tables Vol C Tables 4.2.6.8 and 6.1.1.4'
Cl Cl 0.1484 0.1585 'International Tables Vol C Tables 4.2.6.8 and 6.1.1.4'
Cu Cu 0.3201 1.2651 'International Tables Vol C Tables 4.2.6.8 and 6.1.1.4'

loop_
_geom_angle_atom_site_label_1
_geom_angle_atom_site_label_2
_geom_angle_atom_site_label_3
_geom_angle
_geom_angle_site_symmetry_1
_geom_angle_site_symmetry_3
_geom_angle_publ_flag
O1 Cu O1 76.60(17) . 3_565 ?
O1 Cu N1 170.10(17) . . ?
O1 Cu N1 96.19(17) 3_565 . ?
O1 Cu N3 95.26(17) . . ?
O1 Cu N3 169.49(17) 3_565 . ?
N1 Cu N3 91.04(19) . . ?
O1 Cu N2 107.52(16) . . ?
O1 Cu N2 109.40(16) 3_565 . ?
N1 Cu N2 81.13(17) . . ?
N3 Cu N2 79.21(17) . . ?
O1 Cu Cu 38.44(11) . 3_565 ?
O1 Cu Cu 38.16(11) 3_565 3_565 ?
N1 Cu Cu 133.99(14) . 3_565 ?
N3 Cu Cu 133.37(13) . 3_565 ?
N2 Cu Cu 113.79(12) . 3_565 ?
C2 N1 C6 119.6(5) . . ?
C2 N1 Cu 117.7(4) . . ?
C6 N1 Cu 122.6(4) . . ?
N2 C1 C2 117.4(5) . . ?
N1 C2 C3 121.8(6) . . ?
N1 C2 C1 119.3(5) . . ?
C3 C2 C1 118.9(6) . . ?
C4 C3 C2 118.2(7) . . ?
C5 C4 C3 120.2(7) . . ?
C4 C5 C6 119.3(7) . . ?
N1 C6 C5 120.8(6) . . ?
N1 C6 C7 118.0(6) . . ?
C5 C6 C7 121.2(6) . . ?
C10 N2 C1 114.4(6) . . ?
C10 N2 C21 110.3(5) . . ?
C1 N2 C21 112.6(5) . . ?
C10 N2 Cu 102.0(3) . . ?
C1 N2 Cu 104.4(3) . . ?
C21 N2 Cu 112.7(3) . . ?
N2 C10 C11 112.7(5) . . ?
N3 C11 C12 122.5(6) . . ?
N3 C11 C10 117.4(5) . . ?
C12 C11 C10 119.9(6) . . ?
C13 C12 C11 118.4(6) . . ?
C14 C13 C12 119.6(7) . . ?
C15 C14 C13 118.5(7) . . ?
C14 C15 N3 123.0(6) . . ?
C11 N3 C15 118.1(5) . . ?
C11 N3 Cu 117.4(4) . . ?
C15 N3 Cu 124.4(4) . . ?
C22 C20 C26 117.1(6) . . ?
C22 C20 C21 123.2(6) . . ?
C26 C20 C21 119.6(6) . . ?
N2 C21 C20 117.1(5) . . ?
C20 C22 C23 121.5(7) . . ?
C24 C23 C22 119.7(7) . . ?
C25 C24 C23 120.3(7) . . ?
C24 C25 C26 119.4(7) . . ?
C25 C26 C20 122.0(7) . . ?
C1ME O1 Cu 127.2(4) . . ?
C1ME O1 Cu 128.6(4) . 3_565 ?
Cu O1 Cu 103.40(17) . 3_565 ?
O4 Cl O5 79.7(13) . . ?
O4 Cl O7 113.9(10) . . ?
O5 Cl O7 35.1(10) . . ?
O4 Cl O6 58.0(12) . . ?
O5 Cl O6 44.9(12) . . ?
O7 Cl O6 74.1(13) . . ?
O4 Cl O8 35.3(8) . . ?
O5 Cl O8 111.7(11) . . ?
O7 Cl O8 140.6(9) . . ?
O6 Cl O8 91.9(12) . . ?
O4 Cl O3 114.7(9) . . ?
O5 Cl O3 111.1(11) . . ?
O7 Cl O3 88.8(7) . . ?
O6 Cl O3 153.7(13) . . ?
O8 Cl O3 88.9(6) . . ?
O4 Cl O2 117.4(8) . . ?
O5 Cl O2 122.8(10) . . ?
O7 Cl O2 109.7(7) . . ?
O6 Cl O2 95.8(12) . . ?
O8 Cl O2 108.2(6) . . ?
O3 Cl O2 108.9(4) . . ?

loop_
_geom_bond_atom_site_label_1
_geom_bond_atom_site_label_2
_geom_bond_distance
_geom_bond_site_symmetry_2
_geom_bond_publ_flag
Cu O1 1.919(4) . ?
Cu O1 1.931(4) 3_565 ?
Cu N1 1.992(5) . ?
Cu N3 2.012(5) . ?
Cu N2 2.307(4) . ?
Cu Cu 3.0220(13) 3_565 ?
N1 C2 1.333(7) . ?
N1 C6 1.347(7) . ?
C1 N2 1.459(8) . ?
C1 C2 1.479(8) . ?
C2 C3 1.378(8) . ?
C3 C4 1.370(10) . ?
C4 C5 1.366(11) . ?
C5 C6 1.371(10) . ?
C6 C7 1.509(10) . ?
N2 C10 1.451(7) . ?
N2 C21 1.465(7) . ?
C10 C11 1.517(9) . ?
C11 N3 1.308(7) . ?
C11 C12 1.373(9) . ?
C12 C13 1.370(9) . ?
C13 C14 1.364(10) . ?
C14 C15 1.342(9) . ?
C15 N3 1.350(8) . ?
C20 C22 1.375(8) . ?
C20 C26 1.389(9) . ?
C20 C21 1.512(8) . ?
C22 C23 1.383(9) . ?
C23 C24 1.378(11) . ?
C24 C25 1.357(11) . ?
C25 C26 1.383(9) . ?
O1 C1ME 1.413(7) . ?
O1 Cu 1.931(4) 3_565 ?
Cl O4 1.4000(10) . ?
Cl O5 1.4000(11) . ?
Cl O7 1.4001(10) . ?
Cl O6 1.4002(10) . ?
Cl O8 1.4004(10) . ?
Cl O3 1.4009(10) . ?
Cl O2 1.414(7) . ?
